data_7019263
loop_
_publ_author_name
'Gilday, Lydia C.'
'White, Nicholas G.'
'Beer, Paul D.'

_publ_section_title
;
 Triazole- and triazolium-containing porphyrin-cages for optical anion
 sensing.
;
_journal_issue 23
_journal_name_full 'Dalton transactions (Cambridge, England : 2003)'
_journal_page_first 7092
_journal_page_last 7097
_journal_paper_doi 10.1039/c2dt30124e
_journal_volume 41
_journal_year 2012
_chemical_compound_source synthesized
_chemical_formula_moiety 'C73 H52 N16 O9 Zn, 4(C3 H6 O)'
_chemical_formula_sum 'C85 H76 N16 O13 Zn'
_chemical_formula_weight 1595.02
_space_group_IT_number 14
_symmetry_cell_setting monoclinic
_symmetry_space_group_name_Hall '-P 2ybc'
_symmetry_space_group_name_H-M 'P 1 21/c 1'
_atom_sites_solution_hydrogens difmap
_atom_sites_solution_primary other
_cell_angle_alpha 90
_cell_angle_beta 99.6681(11)
_cell_angle_gamma 90
_cell_formula_units_Z 4
_cell_length_a 14.7594(2)
_cell_length_b 19.6725(2)
_cell_length_c 26.8029(3)
_cell_measurement_reflns_used 22816
_cell_measurement_temperature 150
_cell_measurement_theta_max 77
_cell_measurement_theta_min 3
_cell_volume 7671.81(16)
_computing_cell_refinement 'CrysAlis, (Oxford Diffraction, 2002)'
_computing_data_collection 'SuperNova, (Oxford Diffraction, 2010)'
_computing_data_reduction 'CrysAlis, (Oxford Diffraction, 2002)'
_computing_publication_material 'CRYSTALS (Betteridge et al., 2003)'
_computing_structure_refinement 'CRYSTALS (Betteridge et al., 2003)'
_computing_structure_solution 'Superflip (Palatinus & Chapuis, 2007)'
_diffrn_ambient_temperature 150
_diffrn_measured_fraction_theta_full 0.995
_diffrn_measured_fraction_theta_max 0.988
_diffrn_measurement_device Area
_diffrn_measurement_device_type 'Oxford Diffraction SuperNova'
_diffrn_measurement_method \w
_diffrn_radiation_monochromator graphite
_diffrn_radiation_type 'Cu K\a'
_diffrn_radiation_wavelength 1.54180
_diffrn_reflns_av_R_equivalents 0.0427
_diffrn_reflns_limit_h_max 18
_diffrn_reflns_limit_h_min -18
_diffrn_reflns_limit_k_max 16
_diffrn_reflns_limit_k_min -24
_diffrn_reflns_limit_l_max 33
_diffrn_reflns_limit_l_min -33
_diffrn_reflns_number 56994
_diffrn_reflns_theta_full 75.391
_diffrn_reflns_theta_max 76.929
_diffrn_reflns_theta_min 3.345
_diffrn_standards_decay_% 0
_diffrn_standards_interval_count 0
_diffrn_standards_interval_time 0
_diffrn_standards_number 0
_exptl_absorpt_coefficient_mu 1.079
_exptl_absorpt_correction_T_max 1.00
_exptl_absorpt_correction_T_min 0.59304
_exptl_absorpt_correction_type multi-scan
_exptl_absorpt_process_details 'CrysAlis, (Oxford Diffraction, 2002)'
_exptl_crystal_colour purple
_exptl_crystal_density_diffrn 1.381
_exptl_crystal_density_method 'not measured'
_exptl_crystal_description block
_exptl_crystal_F_000 3328
_exptl_crystal_size_max 0.20
_exptl_crystal_size_mid 0.14
_exptl_crystal_size_min 0.07
_refine_diff_density_max 0.77
_refine_diff_density_min -0.58
_refine_ls_extinction_method None
_refine_ls_goodness_of_fit_ref 1.0464
_refine_ls_hydrogen_treatment constr
_refine_ls_matrix_type full
_refine_ls_number_parameters 1036
_refine_ls_number_reflns 13286
_refine_ls_number_restraints 0
_refine_ls_R_factor_all 0.0639
_refine_ls_R_factor_gt 0.0560
_refine_ls_shift/su_max 0.0015985
_refine_ls_shift/su_mean 0.0000287
_refine_ls_structure_factor_coef Fsqd
_refine_ls_weighting_details
;
Method= Modified Sheldrick
w=1/[\s^2^(F^2^) + ( 0.06P)^2^ +20.16P]
,where P=(max(Fo^2^,0) + 2Fc^2^)/3
;
_refine_ls_weighting_scheme calc
_refine_ls_wR_factor_all 0.1612
_refine_ls_wR_factor_gt 0.1563
_refine_ls_wR_factor_ref 0.1612
_reflns_limit_h_max 18
_reflns_limit_h_min -18
_reflns_limit_k_max 24
_reflns_limit_k_min 0
_reflns_limit_l_max 33
_reflns_limit_l_min 0
_reflns_number_gt 11544
_reflns_number_total 16008
_reflns_threshold_expression I>2.0\s(I)
_oxford_diffrn_Wilson_B_factor 1.83
_oxford_diffrn_Wilson_scale 0.20
_oxford_refine_ls_r_factor_ref 0.0639
_oxford_refine_ls_scale 1.943(11)
_oxford_reflns_number_all 13286
_oxford_reflns_threshold_expression_ref I>-3.0\s(I)
_cod_data_source_file c2dt30124e.txt
_cod_data_source_block COMPOUNDNAME
_cod_depositor_comments
;
The following automatic conversions were performed:

'_atom_sites_solution_primary' value 'Other' changed to 'other'
according to /home/saulius/struct/CIF-dictionaries/cif_core.dic
dictionary named 'cif_core.dic' version 2.4.1 from 2010-06-29.

Automatic conversion script
Id: cif_fix_values 1891 2012-01-12 08:04:46Z andrius 
;
_cod_original_sg_symbol_H-M 'P 21/c '
_cod_database_code 7019263

loop_
_symmetry_equiv_pos_as_xyz
x,y,z
-x,-y,-z
x,-y+1/2,z+1/2
-x,y+1/2,-z+1/2

loop_
_atom_site_label
_atom_site_type_symbol
_atom_site_fract_x
_atom_site_fract_y
_atom_site_fract_z
_atom_site_U_iso_or_equiv
_atom_site_occupancy
_atom_site_adp_type
_atom_site_refinement_flags_posn
Zn1 Zn 0.38318(3) 0.67538(2) 0.711878(16) 0.0204 1.0000 Uani .
O2 O 0.44594(16) 0.57365(12) 0.73584(9) 0.0279 1.0000 Uani .
C3 C 0.4253(2) 0.51414(17) 0.74094(13) 0.0277 1.0000 Uani .
C4 C 0.4970(3) 0.46280(19) 0.76120(16) 0.0360 1.0000 Uani .
C5 C 0.3295(3) 0.4883(2) 0.72522(19) 0.0461 1.0000 Uani .
N6 N 0.24869(18) 0.64534(13) 0.69219(10) 0.0215 1.0000 Uani .
C7 C 0.2112(2) 0.61399(16) 0.64787(12) 0.0231 1.0000 Uani .
C8 C 0.2523(2) 0.60847(15) 0.60446(13) 0.0225 1.0000 Uani .
C9 C 0.3379(2) 0.63593(16) 0.59912(12) 0.0221 1.0000 Uani .
N10 N 0.39728(18) 0.66826(13) 0.63646(10) 0.0203 1.0000 Uani .
C11 C 0.4684(2) 0.69225(16) 0.61421(12) 0.0220 1.0000 Uani .
C12 C 0.5429(2) 0.73047(16) 0.63877(13) 0.0223 1.0000 Uani .
C13 C 0.5580(2) 0.74834(16) 0.69020(13) 0.0221 1.0000 Uani .
N14 N 0.50077(18) 0.73373(13) 0.72430(10) 0.0207 1.0000 Uani .
C15 C 0.5412(2) 0.76123(16) 0.76968(12) 0.0218 1.0000 Uani .
C16 C 0.6276(2) 0.79260(16) 0.76404(13) 0.0242 1.0000 Uani .
C17 C 0.6369(2) 0.78480(17) 0.71529(13) 0.0256 1.0000 Uani .
C18 C 0.5025(2) 0.76253(15) 0.81402(12) 0.0217 1.0000 Uani .
C19 C 0.5554(2) 0.79851(16) 0.85893(12) 0.0230 1.0000 Uani .
C20 C 0.5208(2) 0.85884(16) 0.87660(12) 0.0238 1.0000 Uani .
C21 C 0.5684(2) 0.89237(17) 0.91863(13) 0.0261 1.0000 Uani .
C22 C 0.6516(3) 0.86612(19) 0.94289(14) 0.0329 1.0000 Uani .
C23 C 0.6871(3) 0.8069(2) 0.92530(15) 0.0355 1.0000 Uani .
C24 C 0.6388(2) 0.77339(18) 0.88385(14) 0.0287 1.0000 Uani .
C25 C 0.5302(3) 0.95576(18) 0.93988(14) 0.0331 1.0000 Uani .
N26 N 0.4578(2) 0.98916(14) 0.90460(11) 0.0285 1.0000 Uani .
N27 N 0.3685(2) 0.97726(18) 0.90693(13) 0.0417 1.0000 Uani .
N28 N 0.3200(2) 1.01028(18) 0.86952(13) 0.0396 1.0000 Uani .
C29 C 0.3770(2) 1.04312(17) 0.84244(13) 0.0275 1.0000 Uani .
C30 C 0.4652(3) 1.02901(17) 0.86508(13) 0.0279 1.0000 Uani .
C31 C 0.3431(2) 1.08785(17) 0.79822(13) 0.0279 1.0000 Uani .
O32 O 0.29312(17) 1.04505(12) 0.75775(9) 0.0275 1.0000 Uani .
C33 C 0.2807(2) 1.07220(16) 0.71132(13) 0.0229 1.0000 Uani .
O34 O 0.31121(17) 1.12623(12) 0.70090(9) 0.0298 1.0000 Uani .
C35 C 0.2190(2) 1.02936(15) 0.67396(13) 0.0226 1.0000 Uani .
C36 C 0.2297(2) 1.02732(16) 0.62300(13) 0.0230 1.0000 Uani .
C37 C 0.1633(2) 0.99630(16) 0.58745(13) 0.0252 1.0000 Uani .
C38 C 0.0848(2) 0.96788(15) 0.60160(13) 0.0223 1.0000 Uani .
C39 C 0.0740(2) 0.96951(15) 0.65225(13) 0.0225 1.0000 Uani .
C40 C 0.1417(2) 0.99979(16) 0.68801(13) 0.0225 1.0000 Uani .
C41 C -0.0134(2) 0.94365(16) 0.66709(13) 0.0245 1.0000 Uani .
O42 O -0.02614(16) 0.96959(12) 0.71140(9) 0.0265 1.0000 Uani .
C43 C -0.1154(2) 0.95594(18) 0.72641(14) 0.0292 1.0000 Uani .
C44 C -0.1129(2) 0.89572(17) 0.75984(13) 0.0249 1.0000 Uani .
N45 N -0.0993(2) 0.90192(16) 0.81113(12) 0.0355 1.0000 Uani .
N46 N -0.1023(2) 0.84087(17) 0.83113(12) 0.0371 1.0000 Uani .
N47 N -0.11788(19) 0.79624(14) 0.79261(11) 0.0258 1.0000 Uani .
C48 C -0.1246(2) 0.82865(18) 0.74776(13) 0.0255 1.0000 Uani .
C49 C -0.1275(2) 0.72366(18) 0.80226(15) 0.0301 1.0000 Uani .
C50 C -0.0367(2) 0.68736(17) 0.81635(13) 0.0253 1.0000 Uani .
C51 C -0.0261(2) 0.64160(17) 0.85663(13) 0.0254 1.0000 Uani .
C52 C 0.0546(2) 0.60450(17) 0.86933(13) 0.0267 1.0000 Uani .
C53 C 0.1245(2) 0.61226(17) 0.84142(13) 0.0250 1.0000 Uani .
C54 C 0.1161(2) 0.65811(16) 0.80120(12) 0.0230 1.0000 Uani .
C55 C 0.0354(2) 0.69523(17) 0.78885(13) 0.0257 1.0000 Uani .
C56 C 0.1951(2) 0.66628(16) 0.77307(12) 0.0218 1.0000 Uani .
C57 C 0.1837(2) 0.64250(16) 0.72344(13) 0.0223 1.0000 Uani .
C58 C 0.1036(2) 0.60750(18) 0.69760(13) 0.0268 1.0000 Uani .
C59 C 0.1207(2) 0.58931(17) 0.65161(13) 0.0269 1.0000 Uani .
C60 C 0.2759(2) 0.69503(16) 0.79985(12) 0.0227 1.0000 Uani .
N61 N 0.35530(18) 0.70635(13) 0.78105(10) 0.0210 1.0000 Uani .
C62 C 0.4153(2) 0.73750(15) 0.81877(12) 0.0220 1.0000 Uani .
C63 C 0.3733(2) 0.74367(17) 0.86330(13) 0.0268 1.0000 Uani .
C64 C 0.2875(2) 0.71844(18) 0.85149(13) 0.0279 1.0000 Uani .
O65 O -0.06603(18) 0.90641(13) 0.64085(10) 0.0355 1.0000 Uani .
C66 C 0.0093(2) 0.94614(16) 0.55949(12) 0.0237 1.0000 Uani .
O67 O 0.02849(16) 0.88704(11) 0.53920(9) 0.0261 1.0000 Uani .
C68 C -0.0359(2) 0.86835(17) 0.49380(13) 0.0277 1.0000 Uani .
C69 C -0.0268(2) 0.79452(17) 0.48367(12) 0.0235 1.0000 Uani .
N70 N -0.0867(2) 0.74911(15) 0.49737(14) 0.0378 1.0000 Uani .
N71 N -0.0667(2) 0.68827(16) 0.48185(15) 0.0431 1.0000 Uani .
N72 N 0.0057(2) 0.69523(14) 0.45847(11) 0.0288 1.0000 Uani .
C73 C 0.0326(3) 0.75943(18) 0.45871(13) 0.0297 1.0000 Uani .
C74 C 0.0444(3) 0.6348(2) 0.43770(15) 0.0416 1.0000 Uani .
C75 C 0.0962(3) 0.59040(18) 0.47827(13) 0.0291 1.0000 Uani .
C76 C 0.0924(3) 0.52070(19) 0.47247(15) 0.0335 1.0000 Uani .
C77 C 0.1393(3) 0.47875(18) 0.50985(16) 0.0378 1.0000 Uani .
C78 C 0.1909(3) 0.50655(18) 0.55310(14) 0.0312 1.0000 Uani .
C79 C 0.1968(2) 0.57698(17) 0.55854(13) 0.0243 1.0000 Uani .
C80 C 0.1491(2) 0.61779(17) 0.52115(13) 0.0270 1.0000 Uani .
O81 O -0.05634(17) 0.98074(12) 0.54368(10) 0.0319 1.0000 Uani .
C82 C 0.3093(2) 1.06141(17) 0.60435(13) 0.0267 1.0000 Uani .
O83 O 0.38932(16) 1.04275(12) 0.63172(10) 0.0287 1.0000 Uani .
C84 C 0.4696(3) 1.08280(19) 0.62471(18) 0.0398 1.0000 Uani .
C85 C 0.5476(2) 1.03670(17) 0.61818(14) 0.0288 1.0000 Uani .
N86 N 0.6240(2) 1.03365(18) 0.65437(13) 0.0394 1.0000 Uani .
N87 N 0.6837(2) 0.99313(17) 0.63845(13) 0.0376 1.0000 Uani .
N88 N 0.64598(19) 0.97098(14) 0.59219(11) 0.0256 1.0000 Uani .
C89 C 0.5611(3) 0.99666(18) 0.57855(14) 0.0308 1.0000 Uani .
C90 C 0.6988(3) 0.92609(18) 0.56438(15) 0.0334 1.0000 Uani .
C91 C 0.6824(2) 0.85118(17) 0.57166(13) 0.0262 1.0000 Uani .
C92 C 0.6214(2) 0.82617(17) 0.60139(13) 0.0241 1.0000 Uani .
C93 C 0.6100(2) 0.75626(17) 0.60727(12) 0.0240 1.0000 Uani .
C94 C 0.6623(2) 0.71143(17) 0.58322(13) 0.0269 1.0000 Uani .
C95 C 0.7227(3) 0.73658(18) 0.55345(14) 0.0309 1.0000 Uani .
C96 C 0.7323(3) 0.80577(19) 0.54736(14) 0.0313 1.0000 Uani .
O97 O 0.2986(2) 1.09943(15) 0.56892(11) 0.0426 1.0000 Uani .
C98 C 0.4530(2) 0.67357(17) 0.56113(13) 0.0257 1.0000 Uani .
C99 C 0.3730(2) 0.63801(17) 0.55198(13) 0.0258 1.0000 Uani .
O100 O 0.8461(2) 0.68816(18) 0.68329(13) 0.0577 1.0000 Uani .
C101 C 0.8858(3) 0.6793(2) 0.64789(16) 0.0402 1.0000 Uani .
C102 C 0.9487(3) 0.7317(2) 0.63268(18) 0.0487 1.0000 Uani .
C103 C 0.8751(3) 0.6137(2) 0.61834(19) 0.0498 1.0000 Uani .
O104 O 0.3626(2) 0.95008(15) 0.52533(12) 0.0484 1.0000 Uani .
C105 C 0.3446(3) 0.9012(2) 0.49735(16) 0.0424 1.0000 Uani .
C106 C 0.2516(4) 0.8938(3) 0.46547(19) 0.0588 1.0000 Uani .
C107 C 0.4147(4) 0.8481(3) 0.4925(2) 0.0576 1.0000 Uani .
O108 O 0.1157(2) 0.84076(18) 0.73474(14) 0.0597 1.0000 Uani .
C109 C 0.1719(3) 0.8614(2) 0.76982(18) 0.0460 1.0000 Uani .
C110 C 0.2707(3) 0.8719(2) 0.7657(2) 0.0516 1.0000 Uani .
C111 C 0.1452(4) 0.8782(4) 0.8191(2) 0.0782 1.0000 Uani .
O112 O 0.2606(3) 0.7902(2) 0.55380(15) 0.0725 1.0000 Uani .
C113 C 0.2583(4) 0.8076(2) 0.5974(2) 0.0556 1.0000 Uani .
C114 C 0.3375(4) 0.8458(3) 0.6276(2) 0.0678 1.0000 Uani .
C115 C 0.1786(4) 0.7914(3) 0.6219(2) 0.0679 1.0000 Uani .
H41 H 0.4778 0.4350 0.7870 0.0545 1.0000 Uiso R
H43 H 0.5532 0.4847 0.7750 0.0545 1.0000 Uiso R
H42 H 0.5075 0.4346 0.7334 0.0546 1.0000 Uiso R
H52 H 0.3146 0.4573 0.7499 0.0687 1.0000 Uiso R
H51 H 0.2863 0.5243 0.7205 0.0688 1.0000 Uiso R
H53 H 0.3261 0.4653 0.6936 0.0687 1.0000 Uiso R
H161 H 0.6693 0.8131 0.7902 0.0298 1.0000 Uiso R
H171 H 0.6855 0.8000 0.7003 0.0299 1.0000 Uiso R
H201 H 0.4647 0.8768 0.8594 0.0280 1.0000 Uiso R
H221 H 0.6840 0.8894 0.9714 0.0392 1.0000 Uiso R
H231 H 0.7436 0.7898 0.9411 0.0419 1.0000 Uiso R
H241 H 0.6624 0.7340 0.8726 0.0344 1.0000 Uiso R
H252 H 0.5798 0.9888 0.9492 0.0390 1.0000 Uiso R
H251 H 0.5043 0.9441 0.9693 0.0396 1.0000 Uiso R
H301 H 0.5205 1.0442 0.8558 0.0340 1.0000 Uiso R
H311 H 0.3021 1.1226 0.8080 0.0343 1.0000 Uiso R
H312 H 0.3954 1.1085 0.7867 0.0348 1.0000 Uiso R
H371 H 0.1701 0.9945 0.5533 0.0281 1.0000 Uiso R
H401 H 0.1336 1.0024 0.7218 0.0272 1.0000 Uiso R
H431 H -0.1282 0.9942 0.7458 0.0340 1.0000 Uiso R
H432 H -0.1622 0.9516 0.6960 0.0338 1.0000 Uiso R
H481 H -0.1337 0.8072 0.7163 0.0302 1.0000 Uiso R
H492 H -0.1616 0.7193 0.8299 0.0350 1.0000 Uiso R
H491 H -0.1622 0.7037 0.7722 0.0346 1.0000 Uiso R
H511 H -0.0726 0.6363 0.8756 0.0296 1.0000 Uiso R
H521 H 0.0628 0.5744 0.8972 0.0319 1.0000 Uiso R
H531 H 0.1787 0.5860 0.8501 0.0291 1.0000 Uiso R
H551 H 0.0300 0.7271 0.7616 0.0305 1.0000 Uiso R
H581 H 0.0487 0.6001 0.7106 0.0319 1.0000 Uiso R
H591 H 0.0824 0.5649 0.6258 0.0328 1.0000 Uiso R
H631 H 0.3999 0.7617 0.8944 0.0315 1.0000 Uiso R
H641 H 0.2428 0.7157 0.8731 0.0321 1.0000 Uiso R
H681 H -0.0976 0.8794 0.4983 0.0326 1.0000 Uiso R
H682 H -0.0202 0.8952 0.4655 0.0330 1.0000 Uiso R
H731 H 0.0817 0.7761 0.4446 0.0352 1.0000 Uiso R
H742 H 0.0876 0.6506 0.4165 0.0484 1.0000 Uiso R
H741 H -0.0052 0.6094 0.4184 0.0481 1.0000 Uiso R
H761 H 0.0578 0.5019 0.4423 0.0393 1.0000 Uiso R
H771 H 0.1357 0.4317 0.5059 0.0427 1.0000 Uiso R
H781 H 0.2229 0.4793 0.5783 0.0373 1.0000 Uiso R
H801 H 0.1529 0.6655 0.5250 0.0326 1.0000 Uiso R
H842 H 0.4874 1.1120 0.6538 0.0482 1.0000 Uiso R
H841 H 0.4539 1.1109 0.5947 0.0477 1.0000 Uiso R
H891 H 0.5220 0.9879 0.5487 0.0362 1.0000 Uiso R
H901 H 0.7637 0.9363 0.5759 0.0399 1.0000 Uiso R
H902 H 0.6819 0.9371 0.5289 0.0396 1.0000 Uiso R
H921 H 0.5859 0.8562 0.6173 0.0293 1.0000 Uiso R
H941 H 0.6575 0.6645 0.5878 0.0322 1.0000 Uiso R
H951 H 0.7588 0.7062 0.5380 0.0371 1.0000 Uiso R
H961 H 0.7728 0.8216 0.5269 0.0372 1.0000 Uiso R
H981 H 0.4914 0.6847 0.5378 0.0314 1.0000 Uiso R
H991 H 0.3457 0.6196 0.5207 0.0309 1.0000 Uiso R
H1023 H 1.0075 0.7130 0.6303 0.0726 1.0000 Uiso R
H1021 H 0.9584 0.7685 0.6566 0.0722 1.0000 Uiso R
H1022 H 0.9230 0.7492 0.6003 0.0721 1.0000 Uiso R
H1031 H 0.8864 0.6221 0.5841 0.0724 1.0000 Uiso R
H1032 H 0.9174 0.5797 0.6340 0.0720 1.0000 Uiso R
H1033 H 0.8136 0.5951 0.6162 0.0724 1.0000 Uiso R
H1063 H 0.2592 0.8909 0.4301 0.0870 1.0000 Uiso R
H1061 H 0.2152 0.9339 0.4696 0.0868 1.0000 Uiso R
H1062 H 0.2223 0.8525 0.4755 0.0872 1.0000 Uiso R
H1071 H 0.4234 0.8458 0.4571 0.0825 1.0000 Uiso R
H1073 H 0.4723 0.8592 0.5140 0.0818 1.0000 Uiso R
H1072 H 0.3933 0.8057 0.5029 0.0821 1.0000 Uiso R
H1102 H 0.3093 0.8484 0.7935 0.0750 1.0000 Uiso R
H1101 H 0.2862 0.9203 0.7692 0.0753 1.0000 Uiso R
H1103 H 0.2838 0.8553 0.7335 0.0755 1.0000 Uiso R
H1113 H 0.1850 0.8565 0.8464 0.1141 1.0000 Uiso R
H1111 H 0.1492 0.9265 0.8248 0.1137 1.0000 Uiso R
H1112 H 0.0830 0.8653 0.8191 0.1140 1.0000 Uiso R
H1141 H 0.3123 0.8878 0.6388 0.0974 1.0000 Uiso R
H1143 H 0.3816 0.8551 0.6056 0.0970 1.0000 Uiso R
H1142 H 0.3631 0.8186 0.6572 0.0967 1.0000 Uiso R
H1152 H 0.1973 0.7641 0.6518 0.0980 1.0000 Uiso R
H1151 H 0.1521 0.8325 0.6334 0.0986 1.0000 Uiso R
H1153 H 0.1303 0.7666 0.5996 0.0984 1.0000 Uiso R

loop_
_atom_site_aniso_label
_atom_site_aniso_U_11
_atom_site_aniso_U_22
_atom_site_aniso_U_33
_atom_site_aniso_U_23
_atom_site_aniso_U_13
_atom_site_aniso_U_12
Zn1 0.0212(2) 0.0172(2) 0.0225(2) -0.00041(16) 0.00306(17) -0.00149(16)
O2 0.0310(13) 0.0198(12) 0.0335(13) 0.0030(10) 0.0068(10) 0.0024(10)
C3 0.0324(19) 0.0243(18) 0.0265(18) 0.0013(14) 0.0056(14) 0.0011(14)
C4 0.035(2) 0.0234(18) 0.048(2) 0.0037(16) 0.0045(17) 0.0030(15)
C5 0.038(2) 0.029(2) 0.067(3) 0.0127(19) -0.005(2) -0.0054(17)
N6 0.0223(14) 0.0172(13) 0.0246(14) 0.0008(11) 0.0027(11) 0.0006(11)
C7 0.0255(16) 0.0170(15) 0.0253(17) 0.0007(13) 0.0003(13) 0.0020(13)
C8 0.0266(16) 0.0134(14) 0.0263(17) 0.0004(12) 0.0009(13) 0.0018(12)
C9 0.0256(16) 0.0168(15) 0.0232(16) 0.0004(12) 0.0014(13) 0.0032(13)
N10 0.0225(13) 0.0149(12) 0.0232(14) 0.0009(10) 0.0027(11) -0.0003(10)
C11 0.0234(16) 0.0178(15) 0.0251(17) 0.0035(13) 0.0045(13) 0.0023(13)
C12 0.0225(16) 0.0169(15) 0.0282(17) 0.0027(13) 0.0061(13) 0.0031(12)
C13 0.0242(16) 0.0159(15) 0.0266(17) 0.0031(12) 0.0055(13) 0.0027(12)
N14 0.0239(14) 0.0156(12) 0.0227(14) -0.0008(10) 0.0043(11) 0.0002(11)
C15 0.0218(16) 0.0159(15) 0.0268(17) 0.0002(12) 0.0014(13) 0.0013(12)
C16 0.0239(16) 0.0187(15) 0.0288(18) 0.0001(13) 0.0007(14) -0.0033(13)
C17 0.0221(16) 0.0212(16) 0.0340(19) 0.0011(14) 0.0061(14) -0.0022(13)
C18 0.0246(16) 0.0135(14) 0.0256(17) -0.0004(12) -0.0003(13) 0.0017(12)
C19 0.0241(16) 0.0207(16) 0.0243(17) 0.0011(13) 0.0047(13) -0.0025(13)
C20 0.0248(16) 0.0204(16) 0.0245(17) 0.0000(13) -0.0008(13) 0.0000(13)
C21 0.0308(18) 0.0219(16) 0.0248(17) 0.0004(13) 0.0020(14) -0.0035(14)
C22 0.0338(19) 0.0304(19) 0.0307(19) -0.0021(15) -0.0057(15) -0.0044(15)
C23 0.0284(19) 0.040(2) 0.034(2) -0.0017(16) -0.0054(15) 0.0053(16)
C24 0.0263(17) 0.0268(18) 0.0314(19) -0.0002(14) 0.0004(14) 0.0028(14)
C25 0.044(2) 0.0257(18) 0.0258(18) -0.0030(14) -0.0051(16) 0.0021(16)
N26 0.0350(16) 0.0232(14) 0.0258(15) -0.0037(12) 0.0006(12) 0.0012(12)
N27 0.0391(19) 0.044(2) 0.043(2) 0.0104(16) 0.0101(15) 0.0033(16)
N28 0.0360(18) 0.0419(19) 0.0416(19) 0.0091(15) 0.0086(15) 0.0036(15)
C29 0.0323(18) 0.0221(17) 0.0277(18) -0.0048(14) 0.0042(15) -0.0006(14)
C30 0.0330(19) 0.0236(17) 0.0263(18) -0.0021(14) 0.0023(14) -0.0043(14)
C31 0.0316(18) 0.0218(16) 0.0277(18) -0.0048(14) -0.0027(14) -0.0031(14)
O32 0.0337(13) 0.0217(12) 0.0249(12) -0.0015(9) -0.0014(10) -0.0052(10)
C33 0.0211(16) 0.0198(16) 0.0275(17) 0.0000(13) 0.0030(13) 0.0054(13)
O34 0.0337(13) 0.0201(12) 0.0346(14) 0.0005(10) 0.0030(11) -0.0055(10)
C35 0.0226(16) 0.0139(14) 0.0301(18) 0.0021(13) 0.0006(13) 0.0040(12)
C36 0.0231(16) 0.0173(15) 0.0284(17) 0.0019(13) 0.0040(13) 0.0038(13)
C37 0.0286(18) 0.0202(16) 0.0271(17) -0.0011(13) 0.0054(14) 0.0052(13)
C38 0.0249(16) 0.0117(14) 0.0295(17) -0.0029(12) 0.0021(14) 0.0020(12)
C39 0.0240(16) 0.0135(14) 0.0292(17) 0.0024(13) 0.0022(13) 0.0002(12)
C40 0.0247(16) 0.0189(15) 0.0232(16) 0.0025(13) 0.0017(13) 0.0032(13)
C41 0.0260(17) 0.0192(16) 0.0273(17) 0.0020(13) 0.0019(14) 0.0013(13)
O42 0.0263(12) 0.0277(12) 0.0264(12) 0.0002(10) 0.0068(10) -0.0040(10)
C43 0.0252(17) 0.0282(18) 0.0355(19) 0.0015(15) 0.0086(15) 0.0002(14)
C44 0.0202(15) 0.0255(17) 0.0297(18) 0.0006(14) 0.0059(13) 0.0000(13)
N45 0.0450(19) 0.0295(16) 0.0315(17) -0.0025(13) 0.0049(14) 0.0002(14)
N46 0.0468(19) 0.0374(18) 0.0261(16) -0.0018(13) 0.0038(14) 0.0017(15)
N47 0.0217(14) 0.0255(15) 0.0301(15) 0.0015(12) 0.0043(12) -0.0012(11)
C48 0.0218(16) 0.0292(18) 0.0251(17) -0.0005(14) 0.0030(13) -0.0010(14)
C49 0.0238(17) 0.0290(18) 0.038(2) 0.0073(15) 0.0067(15) -0.0031(14)
C50 0.0236(17) 0.0231(16) 0.0286(18) 0.0015(13) 0.0029(14) -0.0025(13)
C51 0.0256(17) 0.0237(17) 0.0277(17) -0.0013(14) 0.0065(14) -0.0072(13)
C52 0.0343(19) 0.0216(16) 0.0241(17) 0.0033(13) 0.0045(14) -0.0073(14)
C53 0.0262(17) 0.0206(16) 0.0270(17) -0.0002(13) 0.0012(14) -0.0034(13)
C54 0.0252(17) 0.0203(16) 0.0235(16) -0.0013(13) 0.0044(13) -0.0057(13)
C55 0.0261(17) 0.0240(17) 0.0266(17) 0.0046(13) 0.0037(14) -0.0036(14)
C56 0.0227(16) 0.0180(15) 0.0248(16) 0.0032(13) 0.0041(13) 0.0010(12)
C57 0.0216(16) 0.0181(15) 0.0271(17) 0.0032(13) 0.0036(13) 0.0002(12)
C58 0.0198(16) 0.0296(18) 0.0302(18) -0.0002(14) 0.0021(14) -0.0032(14)
C59 0.0228(16) 0.0263(17) 0.0295(18) -0.0041(14) -0.0020(14) -0.0019(14)
C60 0.0263(17) 0.0170(15) 0.0255(17) 0.0016(13) 0.0064(13) 0.0000(13)
N61 0.0219(13) 0.0175(13) 0.0233(14) 0.0002(11) 0.0029(11) -0.0014(11)
C62 0.0265(17) 0.0155(15) 0.0232(16) -0.0002(12) 0.0017(13) 0.0005(13)
C63 0.0322(18) 0.0226(17) 0.0249(17) -0.0030(13) 0.0027(14) -0.0048(14)
C64 0.0299(18) 0.0275(18) 0.0282(18) -0.0015(14) 0.0106(14) -0.0037(14)
O65 0.0323(14) 0.0355(14) 0.0387(15) -0.0088(12) 0.0059(11) -0.0116(11)
C66 0.0283(17) 0.0195(16) 0.0239(16) -0.0004(13) 0.0064(14) 0.0003(14)
O67 0.0297(12) 0.0187(11) 0.0277(12) -0.0050(9) -0.0020(10) 0.0009(9)
C68 0.0315(18) 0.0218(17) 0.0265(18) -0.0031(14) -0.0043(14) -0.0004(14)
C69 0.0255(16) 0.0206(16) 0.0229(16) -0.0012(13) -0.0003(13) -0.0025(13)
N70 0.0346(17) 0.0223(15) 0.059(2) -0.0024(14) 0.0157(16) 0.0005(13)
N71 0.0350(18) 0.0212(16) 0.073(3) -0.0058(16) 0.0083(17) -0.0050(13)
N72 0.0373(17) 0.0229(14) 0.0236(15) -0.0041(12) -0.0024(12) 0.0080(12)
C73 0.0334(19) 0.0265(18) 0.0303(19) 0.0008(14) 0.0086(15) 0.0019(15)
C74 0.060(3) 0.031(2) 0.030(2) -0.0098(16) -0.0024(18) 0.0182(19)
C75 0.0327(18) 0.0281(18) 0.0254(17) -0.0065(14) 0.0018(15) 0.0056(15)
C76 0.034(2) 0.0289(19) 0.034(2) -0.0108(15) -0.0041(16) 0.0019(15)
C77 0.042(2) 0.0194(17) 0.047(2) -0.0087(16) -0.0071(18) 0.0004(16)
C78 0.0344(19) 0.0217(17) 0.035(2) 0.0000(15) -0.0014(16) 0.0033(15)
C79 0.0228(16) 0.0242(17) 0.0259(17) -0.0028(13) 0.0044(13) -0.0005(13)
C80 0.0351(19) 0.0179(16) 0.0270(18) -0.0038(13) 0.0026(15) 0.0021(14)
O81 0.0307(13) 0.0257(12) 0.0360(14) -0.0080(10) -0.0036(11) 0.0064(11)
C82 0.0282(18) 0.0227(17) 0.0295(18) -0.0011(14) 0.0056(14) -0.0019(14)
O83 0.0228(12) 0.0219(12) 0.0428(14) 0.0016(10) 0.0098(11) -0.0017(9)
C84 0.0280(19) 0.0255(19) 0.069(3) -0.0022(18) 0.0178(19) -0.0056(15)
C85 0.0259(17) 0.0224(17) 0.039(2) 0.0004(15) 0.0078(15) -0.0061(14)
N86 0.0352(18) 0.0412(19) 0.0406(19) -0.0103(15) 0.0034(15) 0.0018(15)
N87 0.0280(16) 0.0402(18) 0.0426(19) -0.0066(15) 0.0004(14) 0.0029(14)
N88 0.0250(14) 0.0207(14) 0.0323(16) 0.0029(12) 0.0076(12) -0.0013(11)
C89 0.0295(18) 0.0276(18) 0.034(2) 0.0026(15) 0.0010(15) -0.0017(15)
C90 0.036(2) 0.0258(18) 0.043(2) 0.0020(16) 0.0205(17) 0.0001(15)
C91 0.0270(17) 0.0230(17) 0.0290(18) 0.0015(14) 0.0059(14) -0.0008(14)
C92 0.0246(16) 0.0228(16) 0.0252(17) -0.0003(13) 0.0054(13) 0.0012(13)
C93 0.0233(16) 0.0256(17) 0.0231(16) 0.0016(13) 0.0035(13) 0.0004(13)
C94 0.0314(18) 0.0203(16) 0.0299(18) 0.0000(14) 0.0074(15) 0.0010(14)
C95 0.0335(19) 0.0274(18) 0.0332(19) -0.0021(15) 0.0092(15) 0.0031(15)
C96 0.0323(19) 0.0299(19) 0.0339(19) 0.0013(15) 0.0121(15) -0.0005(15)
O97 0.0449(16) 0.0422(16) 0.0394(16) 0.0160(13) 0.0032(13) -0.0098(13)
C98 0.0284(17) 0.0242(17) 0.0254(17) 0.0018(13) 0.0067(14) 0.0016(14)
C99 0.0303(18) 0.0231(16) 0.0230(17) -0.0006(13) 0.0016(14) 0.0011(14)
O100 0.068(2) 0.058(2) 0.0498(19) -0.0196(16) 0.0185(17) -0.0177(17)
C101 0.038(2) 0.041(2) 0.038(2) -0.0065(18) -0.0019(18) 0.0023(18)
C102 0.057(3) 0.039(2) 0.048(3) -0.0006(19) 0.006(2) 0.000(2)
C103 0.040(2) 0.046(3) 0.060(3) -0.020(2) -0.002(2) 0.003(2)
O104 0.0525(18) 0.0420(17) 0.0473(17) -0.0069(14) -0.0018(14) -0.0061(14)
C105 0.048(2) 0.042(2) 0.034(2) 0.0036(18) -0.0015(18) -0.0068(19)
C106 0.063(3) 0.052(3) 0.052(3) 0.001(2) -0.018(2) -0.007(2)
C107 0.063(3) 0.053(3) 0.055(3) 0.002(2) 0.006(2) 0.005(2)
O108 0.057(2) 0.055(2) 0.065(2) 0.0083(17) 0.0026(18) -0.0054(17)
C109 0.047(3) 0.036(2) 0.053(3) 0.014(2) 0.005(2) 0.0034(19)
C110 0.050(3) 0.037(2) 0.069(3) 0.011(2) 0.012(2) 0.004(2)
C111 0.054(3) 0.120(5) 0.062(3) -0.002(3) 0.013(3) 0.005(3)
O112 0.095(3) 0.069(2) 0.059(2) 0.0041(19) 0.026(2) 0.008(2)
C113 0.076(3) 0.036(2) 0.057(3) 0.014(2) 0.018(3) 0.016(2)
C114 0.082(4) 0.053(3) 0.068(3) 0.009(3) 0.010(3) 0.014(3)
C115 0.086(4) 0.054(3) 0.070(4) 0.024(3) 0.030(3) 0.027(3)

loop_
_atom_type_symbol
_atom_type_scat_dispersion_real
_atom_type_scat_dispersion_imag
_atom_type_scat_Cromer_Mann_a1
_atom_type_scat_Cromer_Mann_b1
_atom_type_scat_Cromer_Mann_a2
_atom_type_scat_Cromer_Mann_b2
_atom_type_scat_Cromer_Mann_a3
_atom_type_scat_Cromer_Mann_b3
_atom_type_scat_Cromer_Mann_a4
_atom_type_scat_Cromer_Mann_b4
_atom_type_scat_Cromer_Mann_c
_atom_type_scat_source
C 0.0181 0.0091 2.3100 20.8439 1.0200 10.2075 1.5886 0.5687 0.8650 51.6512 0.2156 'International Tables Vol C 4.2.6.8 and 6.1.1.4'
H 0.0000 0.0000 0.4930 10.5109 0.3229 26.1257 0.1402 3.1424 0.0408 57.7998 0.0030 'International Tables Vol C 4.2.6.8 and 6.1.1.4'
N 0.0311 0.0180 12.2126 0.0057 3.1322 9.8933 2.0125 28.9975 1.1663 0.5826 -11.5290 'International Tables Vol C 4.2.6.8 and 6.1.1.4'
O 0.0492 0.0322 3.0485 13.2771 2.2868 5.7011 1.5463 0.3239 0.8670 32.9089 0.2508 'International Tables Vol C 4.2.6.8 and 6.1.1.4'
Zn -1.5491 0.6778 14.0743 3.2655 7.0318 0.2333 5.1652 10.3163 2.4100 58.7097 1.3041 'International Tables Vol C 4.2.6.8 and 6.1.1.4'

loop_
_geom_angle_atom_site_label_1
_geom_angle_atom_site_label_2
_geom_angle_atom_site_label_3
_geom_angle
_geom_angle_publ_flag
O2 Zn1 N6 98.69(10) yes
O2 Zn1 N10 96.56(9) yes
N6 Zn1 N10 88.91(11) yes
O2 Zn1 N14 98.86(10) yes
N6 Zn1 N14 162.45(10) yes
N10 Zn1 N14 88.59(10) yes
O2 Zn1 N61 98.10(10) yes
N6 Zn1 N61 89.19(11) yes
N10 Zn1 N61 165.33(10) yes
N14 Zn1 N61 88.85(10) yes
Zn1 O2 C3 141.6(2) yes
O2 C3 C4 120.8(3) yes
O2 C3 C5 122.4(3) yes
C4 C3 C5 116.7(3) yes
C3 C4 H41 111.7 no
C3 C4 H43 110.6 no
H41 C4 H43 108.8 no
C3 C4 H42 107.7 no
H41 C4 H42 109.5 no
H43 C4 H42 108.5 no
C3 C5 H52 109.9 no
C3 C5 H51 111.5 no
H52 C5 H51 110.1 no
C3 C5 H53 108.5 no
H52 C5 H53 109.3 no
H51 C5 H53 107.5 no
Zn1 N6 C7 125.8(2) yes
Zn1 N6 C57 126.7(2) yes
C7 N6 C57 106.7(3) yes
N6 C7 C8 125.8(3) yes
N6 C7 C59 109.6(3) yes
C8 C7 C59 124.5(3) yes
C7 C8 C9 125.2(3) yes
C7 C8 C79 117.5(3) yes
C9 C8 C79 117.0(3) yes
C8 C9 N10 125.5(3) yes
C8 C9 C99 124.2(3) yes
N10 C9 C99 110.2(3) yes
C9 N10 Zn1 125.9(2) yes
C9 N10 C11 106.5(3) yes
Zn1 N10 C11 127.5(2) yes
N10 C11 C12 125.2(3) yes
N10 C11 C98 109.4(3) yes
C12 C11 C98 125.4(3) yes
C11 C12 C13 125.4(3) yes
C11 C12 C93 117.3(3) yes
C13 C12 C93 117.3(3) yes
C12 C13 N14 125.9(3) yes
C12 C13 C17 124.6(3) yes
N14 C13 C17 109.5(3) yes
C13 N14 Zn1 127.1(2) yes
C13 N14 C15 106.4(3) yes
Zn1 N14 C15 126.3(2) yes
N14 C15 C16 109.6(3) yes
N14 C15 C18 125.4(3) yes
C16 C15 C18 124.9(3) yes
C15 C16 C17 106.8(3) yes
C15 C16 H161 125.6 no
C17 C16 H161 127.7 no
C13 C17 C16 107.8(3) yes
C13 C17 H171 125.7 no
C16 C17 H171 126.5 no
C15 C18 C19 117.2(3) yes
C15 C18 C62 125.5(3) yes
C19 C18 C62 117.1(3) yes
C18 C19 C20 120.0(3) yes
C18 C19 C24 121.2(3) yes
C20 C19 C24 118.8(3) yes
C19 C20 C21 120.7(3) yes
C19 C20 H201 119.3 no
C21 C20 H201 120.0 no
C20 C21 C22 119.3(3) yes
C20 C21 C25 121.7(3) yes
C22 C21 C25 119.0(3) yes
C21 C22 C23 120.4(3) yes
C21 C22 H221 118.9 no
C23 C22 H221 120.7 no
C22 C23 C24 119.9(3) yes
C22 C23 H231 120.5 no
C24 C23 H231 119.6 no
C19 C24 C23 120.8(3) yes
C19 C24 H241 119.7 no
C23 C24 H241 119.5 no
C21 C25 N26 113.9(3) yes
C21 C25 H252 109.4 no
N26 C25 H252 107.5 no
C21 C25 H251 109.7 no
N26 C25 H251 106.9 no
H252 C25 H251 109.5 no
C25 N26 N27 120.4(3) yes
C25 N26 C30 128.9(3) yes
N27 N26 C30 110.5(3) yes
N26 N27 N28 107.0(3) yes
N27 N28 C29 109.7(3) yes
N28 C29 C30 107.1(3) yes
N28 C29 C31 123.2(3) yes
C30 C29 C31 129.6(3) yes
C29 C30 N26 105.7(3) yes
C29 C30 H301 128.4 no
N26 C30 H301 125.9 no
C29 C31 O32 107.9(3) yes
C29 C31 H311 109.8 no
O32 C31 H311 109.9 no
C29 C31 H312 108.8 no
O32 C31 H312 109.5 no
H311 C31 H312 110.9 no
C31 O32 C33 115.5(3) yes
O32 C33 O34 124.7(3) yes
O32 C33 C35 111.8(3) yes
O34 C33 C35 123.4(3) yes
C33 C35 C36 120.9(3) yes
C33 C35 C40 119.4(3) yes
C36 C35 C40 119.0(3) yes
C35 C36 C37 120.0(3) yes
C35 C36 C82 122.1(3) yes
C37 C36 C82 117.9(3) yes
C36 C37 C38 120.8(3) yes
C36 C37 H371 120.5 no
C38 C37 H371 118.7 no
C37 C38 C39 119.4(3) yes
C37 C38 C66 116.9(3) yes
C39 C38 C66 123.0(3) yes
C38 C39 C40 119.5(3) yes
C38 C39 C41 119.6(3) yes
C40 C39 C41 120.7(3) yes
C39 C40 C35 121.3(3) yes
C39 C40 H401 119.6 no
C35 C40 H401 119.0 no
C39 C41 O42 111.2(3) yes
C39 C41 O65 123.4(3) yes
O42 C41 O65 125.3(3) yes
C41 O42 C43 116.2(3) yes
O42 C43 C44 112.4(3) yes
O42 C43 H431 105.9 no
C44 C43 H431 106.9 no
O42 C43 H432 109.2 no
C44 C43 H432 112.1 no
H431 C43 H432 110.2 no
C43 C44 N45 121.6(3) yes
C43 C44 C48 129.9(3) yes
N45 C44 C48 108.5(3) yes
C44 N45 N46 108.6(3) yes
N45 N46 N47 107.2(3) yes
N46 N47 C48 110.7(3) yes
N46 N47 C49 120.7(3) yes
C48 N47 C49 128.6(3) yes
C44 C48 N47 105.0(3) yes
C44 C48 H481 130.3 no
N47 C48 H481 124.7 no
N47 C49 C50 113.4(3) yes
N47 C49 H492 107.5 no
C50 C49 H492 108.7 no
N47 C49 H491 107.7 no
C50 C49 H491 110.0 no
H492 C49 H491 109.4 no
C49 C50 C51 118.6(3) yes
C49 C50 C55 122.5(3) yes
C51 C50 C55 118.8(3) yes
C50 C51 C52 120.6(3) yes
C50 C51 H511 120.1 no
C52 C51 H511 119.3 no
C51 C52 C53 119.8(3) yes
C51 C52 H521 120.9 no
C53 C52 H521 119.2 no
C52 C53 C54 120.8(3) yes
C52 C53 H531 118.9 no
C54 C53 H531 120.3 no
C53 C54 C55 119.1(3) yes
C53 C54 C56 118.8(3) yes
C55 C54 C56 122.1(3) yes
C50 C55 C54 120.9(3) yes
C50 C55 H551 120.1 no
C54 C55 H551 119.0 no
C54 C56 C57 117.7(3) yes
C54 C56 C60 116.8(3) yes
C57 C56 C60 125.4(3) yes
C56 C57 N6 125.7(3) yes
C56 C57 C58 125.2(3) yes
N6 C57 C58 109.1(3) yes
C57 C58 C59 107.5(3) yes
C57 C58 H581 125.6 no
C59 C58 H581 126.9 no
C7 C59 C58 107.0(3) yes
C7 C59 H591 124.5 no
C58 C59 H591 128.5 no
C56 C60 N61 125.7(3) yes
C56 C60 C64 125.0(3) yes
N61 C60 C64 109.3(3) yes
C60 N61 Zn1 126.6(2) yes
C60 N61 C62 106.8(3) yes
Zn1 N61 C62 126.4(2) yes
C18 C62 N61 125.4(3) yes
C18 C62 C63 125.1(3) yes
N61 C62 C63 109.5(3) yes
C62 C63 C64 107.0(3) yes
C62 C63 H631 126.8 no
C64 C63 H631 126.2 no
C60 C64 C63 107.4(3) yes
C60 C64 H641 125.7 no
C63 C64 H641 126.9 no
C38 C66 O67 111.8(3) yes
C38 C66 O81 123.6(3) yes
O67 C66 O81 124.3(3) yes
C66 O67 C68 114.0(3) yes
O67 C68 C69 109.4(3) yes
O67 C68 H681 109.6 no
C69 C68 H681 111.1 no
O67 C68 H682 107.7 no
C69 C68 H682 110.0 no
H681 C68 H682 109.0 no
C68 C69 N70 120.8(3) yes
C68 C69 C73 131.6(3) yes
N70 C69 C73 107.5(3) yes
C69 N70 N71 108.8(3) yes
N70 N71 N72 107.2(3) yes
N71 N72 C73 111.1(3) yes
N71 N72 C74 119.2(3) yes
C73 N72 C74 129.7(3) yes
C69 C73 N72 105.4(3) yes
C69 C73 H731 128.6 no
N72 C73 H731 126.0 no
N72 C74 C75 112.3(3) yes
N72 C74 H742 107.2 no
C75 C74 H742 107.8 no
N72 C74 H741 108.3 no
C75 C74 H741 109.7 no
H742 C74 H741 111.5 no
C74 C75 C76 119.3(3) yes
C74 C75 C80 121.5(3) yes
C76 C75 C80 119.1(3) yes
C75 C76 C77 120.2(3) yes
C75 C76 H761 119.1 no
C77 C76 H761 120.7 no
C76 C77 C78 120.3(3) yes
C76 C77 H771 119.8 no
C78 C77 H771 119.9 no
C77 C78 C79 119.7(3) yes
C77 C78 H781 121.4 no
C79 C78 H781 118.9 no
C8 C79 C78 121.0(3) yes
C8 C79 C80 119.9(3) yes
C78 C79 C80 119.1(3) yes
C75 C80 C79 121.6(3) yes
C75 C80 H801 119.5 no
C79 C80 H801 118.9 no
C36 C82 O83 111.3(3) yes
C36 C82 O97 122.3(3) yes
O83 C82 O97 126.4(3) yes
C82 O83 C84 116.3(3) yes
O83 C84 C85 110.1(3) yes
O83 C84 H842 109.4 no
C85 C84 H842 110.1 no
O83 C84 H841 109.1 no
C85 C84 H841 109.2 no
H842 C84 H841 108.9 no
C84 C85 N86 120.3(3) yes
C84 C85 C89 131.0(4) yes
N86 C85 C89 108.6(3) yes
C85 N86 N87 108.4(3) yes
N86 N87 N88 107.5(3) yes
N87 N88 C89 110.6(3) yes
N87 N88 C90 119.5(3) yes
C89 N88 C90 129.9(3) yes
C85 C89 N88 104.9(3) yes
C85 C89 H891 129.2 no
N88 C89 H891 125.9 no
N88 C90 C91 114.3(3) yes
N88 C90 H901 107.1 no
C91 C90 H901 109.3 no
N88 C90 H902 107.1 no
C91 C90 H902 108.9 no
H901 C90 H902 110.1 no
C90 C91 C92 123.6(3) yes
C90 C91 C96 117.2(3) yes
C92 C91 C96 119.2(3) yes
C91 C92 C93 121.0(3) yes
C91 C92 H921 120.2 no
C93 C92 H921 118.8 no
C12 C93 C92 120.1(3) yes
C12 C93 C94 121.1(3) yes
C92 C93 C94 118.9(3) yes
C93 C94 C95 119.9(3) yes
C93 C94 H941 120.1 no
C95 C94 H941 119.9 no
C94 C95 C96 120.6(3) yes
C94 C95 H951 119.5 no
C96 C95 H951 119.8 no
C91 C96 C95 120.4(3) yes
C91 C96 H961 120.3 no
C95 C96 H961 119.3 no
C11 C98 C99 107.3(3) yes
C11 C98 H981 125.6 no
C99 C98 H981 127.1 no
C9 C99 C98 106.6(3) yes
C9 C99 H991 127.2 no
C98 C99 H991 126.2 no
O100 C101 C102 121.5(4) yes
O100 C101 C103 120.9(4) yes
C102 C101 C103 117.5(4) yes
C101 C102 H1023 111.6 no
C101 C102 H1021 111.6 no
H1023 C102 H1021 107.4 no
C101 C102 H1022 109.2 no
H1023 C102 H1022 107.8 no
H1021 C102 H1022 109.0 no
C101 C103 H1031 109.4 no
C101 C103 H1032 111.3 no
H1031 C103 H1032 109.2 no
C101 C103 H1033 111.5 no
H1031 C103 H1033 108.3 no
H1032 C103 H1033 107.0 no
O104 C105 C106 120.7(4) yes
O104 C105 C107 121.5(4) yes
C106 C105 C107 117.7(4) yes
C105 C106 H1063 108.5 no
C105 C106 H1061 109.2 no
H1063 C106 H1061 108.3 no
C105 C106 H1062 109.2 no
H1063 C106 H1062 110.3 no
H1061 C106 H1062 111.4 no
C105 C107 H1071 108.8 no
C105 C107 H1073 110.0 no
H1071 C107 H1073 110.0 no
C105 C107 H1072 108.6 no
H1071 C107 H1072 110.4 no
H1073 C107 H1072 109.1 no
O108 C109 C110 122.5(5) yes
O108 C109 C111 121.1(5) yes
C110 C109 C111 116.4(5) yes
C109 C110 H1102 109.3 no
C109 C110 H1101 110.0 no
H1102 C110 H1101 106.9 no
C109 C110 H1103 111.2 no
H1102 C110 H1103 109.9 no
H1101 C110 H1103 109.5 no
C109 C111 H1113 111.2 no
C109 C111 H1111 110.2 no
H1113 C111 H1111 107.8 no
C109 C111 H1112 110.0 no
H1113 C111 H1112 110.4 no
H1111 C111 H1112 107.2 no
O112 C113 C114 120.7(5) yes
O112 C113 C115 121.1(6) yes
C114 C113 C115 118.2(5) yes
C113 C114 H1141 106.7 no
C113 C114 H1143 107.8 no
H1141 C114 H1143 111.0 no
C113 C114 H1142 108.8 no
H1141 C114 H1142 109.5 no
H1143 C114 H1142 112.8 no
C113 C115 H1152 110.6 no
C113 C115 H1151 110.8 no
H1152 C115 H1151 105.8 no
C113 C115 H1153 113.0 no
H1152 C115 H1153 107.8 no
H1151 C115 H1153 108.5 no

loop_
_geom_bond_atom_site_label_1
_geom_bond_atom_site_label_2
_geom_bond_distance
_geom_bond_publ_flag
Zn1 O2 2.253(2) yes
Zn1 N6 2.053(3) yes
Zn1 N10 2.071(3) yes
Zn1 N14 2.061(3) yes
Zn1 N61 2.058(3) yes
O2 C3 1.223(4) yes
C3 C4 1.497(5) yes
C3 C5 1.495(5) yes
C4 H41 0.959 no
C4 H43 0.954 no
C4 H42 0.961 no
C5 H52 0.950 no
C5 H51 0.948 no
C5 H53 0.954 no
N6 C7 1.370(4) yes
N6 C57 1.376(4) yes
C7 C8 1.404(5) yes
C7 C59 1.440(5) yes
C8 C9 1.403(5) yes
C8 C79 1.494(5) yes
C9 N10 1.371(4) yes
C9 C99 1.445(5) yes
N10 C11 1.375(4) yes
C11 C12 1.401(5) yes
C11 C98 1.450(5) yes
C12 C13 1.404(5) yes
C12 C93 1.494(5) yes
C13 N14 1.376(4) yes
C13 C17 1.435(5) yes
N14 C15 1.373(4) yes
C15 C16 1.448(5) yes
C15 C18 1.403(5) yes
C16 C17 1.346(5) yes
C16 H161 0.941 no
C17 H171 0.927 no
C18 C19 1.498(4) yes
C18 C62 1.403(5) yes
C19 C20 1.406(5) yes
C19 C24 1.389(5) yes
C20 C21 1.390(5) yes
C20 H201 0.945 no
C21 C22 1.390(5) yes
C21 C25 1.518(5) yes
C22 C23 1.391(5) yes
C22 H221 0.949 no
C23 C24 1.383(5) yes
C23 H231 0.933 no
C24 H241 0.921 no
C25 N26 1.460(5) yes
C25 H252 0.980 no
C25 H251 0.960 no
N26 N27 1.350(5) yes
N26 C30 1.337(5) yes
N27 N28 1.303(5) yes
N28 C29 1.363(5) yes
C29 C30 1.370(5) yes
C29 C31 1.493(5) yes
C30 H301 0.941 no
C31 O32 1.470(4) yes
C31 H311 0.978 no
C31 H312 0.967 no
O32 C33 1.338(4) yes
C33 O34 1.205(4) yes
C33 C35 1.495(5) yes
C35 C36 1.402(5) yes
C35 C40 1.388(5) yes
C36 C37 1.388(5) yes
C36 C82 1.509(5) yes
C37 C38 1.395(5) yes
C37 H371 0.938 no
C38 C39 1.394(5) yes
C38 C66 1.509(5) yes
C39 C40 1.397(5) yes
C39 C41 1.501(5) yes
C40 H401 0.935 no
C41 O42 1.335(4) yes
C41 O65 1.205(4) yes
O42 C43 1.465(4) yes
C43 C44 1.482(5) yes
C43 H431 0.951 no
C43 H432 0.981 no
C44 N45 1.361(5) yes
C44 C48 1.363(5) yes
N45 N46 1.319(5) yes
N46 N47 1.345(4) yes
N47 C48 1.349(4) yes
N47 C49 1.462(4) yes
C48 H481 0.931 no
C49 C50 1.509(5) yes
C49 H492 0.967 no
C49 H491 0.963 no
C50 C51 1.394(5) yes
C50 C55 1.401(5) yes
C51 C52 1.389(5) yes
C51 H511 0.925 no
C52 C53 1.382(5) yes
C52 H521 0.944 no
C53 C54 1.395(5) yes
C53 H531 0.947 no
C54 C55 1.389(5) yes
C54 C56 1.500(4) yes
C55 H551 0.957 no
C56 C57 1.394(5) yes
C56 C60 1.403(5) yes
C57 C58 1.442(5) yes
C58 C59 1.348(5) yes
C58 H581 0.944 no
C59 H591 0.948 no
C60 N61 1.370(4) yes
C60 C64 1.441(5) yes
N61 C62 1.372(4) yes
C62 C63 1.440(5) yes
C63 C64 1.347(5) yes
C63 H631 0.932 no
C64 H641 0.949 no
C66 O67 1.334(4) yes
C66 O81 1.201(4) yes
O67 C68 1.460(4) yes
C68 C69 1.488(5) yes
C68 H681 0.963 no
C68 H682 0.984 no
C69 N70 1.351(5) yes
C69 C73 1.375(5) yes
N70 N71 1.317(4) yes
N71 N72 1.333(5) yes
N72 C73 1.324(5) yes
N72 C74 1.469(4) yes
C73 H731 0.932 no
C74 C75 1.500(5) yes
C74 H742 0.974 no
C74 H741 0.962 no
C75 C76 1.380(5) yes
C75 C80 1.385(5) yes
C76 C77 1.390(5) yes
C76 H761 0.956 no
C77 C78 1.388(5) yes
C77 H771 0.932 no
C78 C79 1.394(5) yes
C78 H781 0.927 no
C79 C80 1.382(5) yes
C80 H801 0.944 no
C82 O83 1.333(4) yes
C82 O97 1.198(4) yes
O83 C84 1.461(4) yes
C84 C85 1.499(5) yes
C84 H842 0.969 no
C84 H841 0.972 no
C85 N86 1.359(5) yes
C85 C89 1.364(5) yes
N86 N87 1.312(5) yes
N87 N88 1.344(4) yes
N88 C89 1.343(5) yes
N88 C90 1.463(4) yes
C89 H891 0.922 no
C90 C91 1.511(5) yes
C90 H901 0.975 no
C90 H902 0.967 no
C91 C92 1.388(5) yes
C91 C96 1.388(5) yes
C92 C93 1.398(5) yes
C92 H921 0.939 no
C93 C94 1.398(5) yes
C94 C95 1.384(5) yes
C94 H941 0.935 no
C95 C96 1.381(5) yes
C95 H951 0.942 no
C96 H961 0.929 no
C98 C99 1.358(5) yes
C98 H981 0.938 no
C99 H991 0.939 no
O100 C101 1.208(5) yes
C101 C102 1.489(6) yes
C101 C103 1.508(6) yes
C102 H1023 0.953 no
C102 H1021 0.963 no
C102 H1022 0.951 no
C103 H1031 0.974 no
C103 H1032 0.963 no
C103 H1033 0.972 no
O104 C105 1.220(5) yes
C105 C106 1.497(6) yes
C105 C107 1.492(7) yes
C106 H1063 0.976 no
C106 H1061 0.970 no
C106 H1062 0.980 no
C107 H1071 0.979 no
C107 H1073 0.968 no
C107 H1072 0.949 no
O108 C109 1.215(6) yes
C109 C110 1.495(6) yes
C109 C111 1.477(7) yes
C110 H1102 0.975 no
C110 H1101 0.981 no
C110 H1103 0.972 no
C111 H1113 0.957 no
C111 H1111 0.963 no
C111 H1112 0.953 no
O112 C113 1.222(6) yes
C113 C114 1.508(8) yes
C113 C115 1.475(7) yes
C114 H1141 0.971 no
C114 H1143 0.967 no
C114 H1142 0.978 no
C115 H1152 0.967 no
C115 H1151 0.970 no
C115 H1153 0.978 no

loop_
_geom_hbond_atom_site_label_D
_geom_hbond_atom_site_label_H
_geom_hbond_atom_site_label_A
_geom_hbond_site_symmetry_A
_geom_hbond_angle_DHA
_geom_hbond_distance_DH
_geom_hbond_distance_HA
_geom_hbond_distance_DA
_geom_hbond_publ_flag
C5 H51 N6 . 148.45(12) 0.948 2.532 3.377(5) yes
C31 H311 O100 4_656 161.03(11) 0.978 2.583 3.522(5) yes
C48 H481 O100 1_455 137.27(11) 0.931 2.503 3.250(5) yes
C49 H491 O100 1_455 139.96(11) 0.963 2.426 3.223(5) yes
C52 H521 O81 4_546 166.40(10) 0.944 2.443 3.368(5) yes
C89 H891 O104 . 135.59(12) 0.922 2.446 3.171(5) yes
C106 H1062 O112 . 127.55(16) 0.980 2.413 3.110(5) yes
C107 H1072 O112 . 125.27(14) 0.949 2.587 3.229(5) yes
C110 H1101 O32 . 164.58(13) 0.981 2.477 3.432(5) yes
